data_2010436
loop_
_publ_author_name
'Delaere, Ian M.'
'Tate, Max E.'
'Jones, Graham P.'
'Tiekink, Edward R. T.'

_publ_section_title
;
 N-\g-L-Glutamyl-\b-cyano-L-alanine, an Antinutritional Factor
 ex Vicia sativa L., as its Ammonium Salt
;
_journal_issue 2
_journal_name_full 'Acta Crystallographica Section C'
_journal_page_first 289
_journal_page_last 291
_journal_paper_doi 10.1107/S0108270194009443
_journal_volume 51
_journal_year 1995
_chemical_formula_moiety 'C9 H12 N3 O5 1-, N H4 1+'
_chemical_formula_sum 'C9 H16 N4 O5'
_chemical_formula_weight 261.3
_space_group_IT_number 4
_symmetry_cell_setting monoclinic
_symmetry_space_group_name_Hall 'P 2yb'
_symmetry_space_group_name_H-M 'P 1 21 1'
_cell_angle_alpha 90
_cell_angle_beta 90.49(5)
_cell_angle_gamma 90
_cell_formula_units_Z 2
_cell_length_a 9.347(8)
_cell_length_b 4.772(7)
_cell_length_c 12.967(5)
_cell_measurement_temperature 23.0
_cell_volume 578.3(8)
_diffrn_ambient_temperature 290
_exptl_crystal_density_diffrn 1.500
_refine_ls_R_factor_obs 0.060
_refine_ls_wR_factor_obs 0.054
_cod_depositor_comments
;
The following automatic conversions were performed:

'_atom_site_thermal_displace_type' tag value 'Uij' was replaced with
'Uani' value 30 times.

Automatic conversion script
Id: cif_fix_values 1646 2011-03-28 12:23:43Z adriana 
;
_cod_original_sg_symbol_Hall 'P 2y1'
_cod_original_sg_symbol_H-M 'P 21'
_cod_database_code 2010436

loop_
_symmetry_equiv_pos_as_xyz
'  +x,  +y,  +z'
'  -x,1/2+y,  -z'

loop_
_atom_site_aniso_label
_atom_site_aniso_U_11
_atom_site_aniso_U_22
_atom_site_aniso_U_33
_atom_site_aniso_U_12
_atom_site_aniso_U_13
_atom_site_aniso_U_23
O(1) 0.034(5) 0.031(4) 0.024(3) 0.005(4) 0.000(3) -0.011(4)
O(2) 0.019(4) 0.036(4) 0.035(4) 0.002(5) -0.001(3) 0.003(4)
O(3) 0.128(8) 0.023(4) 0.030(4) 0.000(6) 0.028(4) -0.008(4)
O(4) 0.039(5) 0.036(4) 0.056(4) -0.002(5) -0.027(4) 0.001(4)
O(5) 0.042(5) 0.028(4) 0.038(4) 0.012(5) 0.004(3) -0.004(4)
N(1) 0.024(5) 0.029(5) 0.022(4) -0.004(5) 0.003(4) 0.001(4)
N(2) 0.051(6) 0.012(4) 0.031(4) -0.011(5) 0.007(4) -0.003(4)
N(3) 0.047(6) 0.049(6) 0.062(7) 0.009(7) 0.004(5) 0.005(7)
N(4) 0.013(4) 0.034(5) 0.029(4) -0.005(5) 0.000(4) 0.001(4)
C(1) 0.015(6) 0.025(6) 0.023(5) -0.009(5) -0.003(5) 0.008(5)
C(2) 0.015(6) 0.025(5) 0.022(5) 0.000(5) 0.002(5) 0.000(5)
C(3) 0.023(6) 0.023(5) 0.026(5) 0.000(6) 0.005(4) -0.004(5)
C(4) 0.043(7) 0.035(6) 0.019(5) -0.007(7) 0.005(5) -0.003(5)
C(5) 0.051(7) 0.015(5) 0.018(5) -0.001(6) 0.005(5) -0.002(4)
C(6) 0.021(6) 0.024(6) 0.020(5) 0.002(5) -0.001(4) 0.000(4)
C(7) 0.019(6) 0.027(6) 0.016(4) -0.015(6) 0.004(4) 0.005(5)
C(8) 0.034(7) 0.070(10) 0.031(5) -0.014(7) -0.010(5) -0.007(6)
C(9) 0.040(7) 0.037(6) 0.047(6) 0.009(7) -0.004(6) -0.002(7)

loop_
_atom_site_label
_atom_site_fract_x
_atom_site_fract_y
_atom_site_fract_z
_atom_site_U_iso_or_equiv
_atom_site_thermal_displace_type
_atom_site_calc_flag
_atom_site_calc_attached_atom
_atom_site_attached_hydrogens
O(1) 0.6086(7) 0.3687 0.4588(4) 0.030(3) Uani ? ? 0
O(2) 0.8095(6) 0.134(2) 0.4719(4) 0.030(3) Uani ? ? 0
O(3) 0.7151(10) 0.372(2) 0.0487(5) 0.060(4) Uani ? ? 0
O(4) 0.6194(7) -0.029(2) -0.2528(5) 0.044(4) Uani ? ? 0
O(5) 0.7865(7) -0.344(2) -0.2230(5) 0.036(3) Uani ? ? 0
N(1) 0.4857(8) -0.028(2) 0.3447(5) 0.025(4) Uani ? ? 0
N(2) 0.7372(9) -0.040(2) -0.0241(5) 0.031(4) Uani ? ? 0
N(3) 1.0382(9) 0.150(3) -0.3075(6) 0.053(5) Uani ? ? 0
N(4) 0.1135(7) 0.122(2) 0.4261(5) 0.025(3) Uani ? ? 4
C(1) 0.6880(10) 0.182(3) 0.4321(7) 0.021(4) Uani ? ? 0
C(2) 0.6420(9) -0.006(3) 0.3428(6) 0.021(4) Uani ? ? 0
C(3) 0.6914(9) 0.134(3) 0.2436(6) 0.024(4) Uani ? ? 0
C(4) 0.6420(10) -0.017(3) 0.1466(6) 0.032(4) Uani ? ? 0
C(5) 0.7000(10) 0.118(3) 0.0545(6) 0.028(5) Uani ? ? 0
C(6) 0.7840(10) 0.060(3) -0.1218(6) 0.022(4) Uani ? ? 0
C(7) 0.7240(10) -0.116(3) -0.2074(6) 0.021(4) Uani ? ? 0
C(8) 0.9480(10) 0.061(3) -0.1228(7) 0.046(6) Uani ? ? 0
C(9) 1.0000(10) 0.116(3) -0.2243(8) 0.041(5) Uani ? ? 0
H(1a) 0.4391 0.1800 0.3372 0.027 Uani ? ? 0
H(1b) 0.4494 -0.1570 0.2820 0.027 Uani ? ? 0
H(1c) 0.4528 -0.1178 0.4172 0.055 Uani ? ? 0
H(2) 0.7309 -0.2678 -0.0133 0.038 Uani ? ? 0
H(3a) 0.6496 0.3456 0.2419 0.029 Uani ? ? 0
H(3b) 0.8066 0.1407 0.2442 0.029 Uani ? ? 0
H(4a) 0.6776 -0.2295 0.1492 0.041 Uani ? ? 0
H(4b) 0.5268 -0.0081 0.1418 0.030 Uani ? ? 0
H(6) 0.7453 0.2728 -0.1304 0.038 Uani ? ? 0
H(8a) 0.9866 0.2238 -0.0711 0.066 Uani ? ? 0
H(8b) 0.9872 -0.1386 -0.0976 0.035 Uani ? ? 0
H(9) 0.6900 -0.2094 0.3508 0.055 Uani ? ? 0

loop_
_geom_bond_atom_site_label_1
_geom_bond_atom_site_label_2
_geom_bond_site_symmetry_1
_geom_bond_site_symmetry_2
_geom_bond_distance
_geom_bond_publ_flag
O(1) C(1) ? ? 1.210(10) yes
O(2) C(1) ? ? 1.266(9) yes
O(3) C(5) ? ? 1.220(10) yes
O(4) C(7) ? ? 1.210(10) yes
O(5) C(7) ? ? 1.250(10) yes
N(1) C(2) ? ? 1.470(10) yes
N(1) H(1a) ? ? 1.0866 no
N(1) H(1b) ? ? 1.0730 no
N(1) H(1c) ? ? 1.0814 no
N(2) C(5) ? ? 1.320(10) yes
N(2) C(6) ? ? 1.430(10) yes
N(2) H(2) ? ? 1.0953 no
N(3) C(9) ? ? 1.150(10) yes
C(1) C(2) ? ? 1.520(10) yes
C(2) C(3) ? ? 1.520(10) yes
C(2) H(9) ? ? 1.0740 no
C(3) C(4) ? ? 1.520(10) yes
C(3) H(3a) ? ? 1.0822 no
C(3) H(3b) ? ? 1.0771 no
C(4) C(5) ? ? 1.460(10) yes
C(4) H(4a) ? ? 1.0648 no
C(4) H(4b) ? ? 1.0832 no
C(6) C(7) ? ? 1.500(10) yes
C(6) C(8) ? ? 1.530(10) yes
C(6) H(6) ? ? 1.0845 no
C(8) C(9) ? ? 1.430(10) yes
C(8) H(8a) ? ? 1.0853 no
C(8) H(8b) ? ? 1.0715 no

_cod_duplicate_entry 2003189
